data_1563008
loop_
_publ_author_name
'Li, Qiao-Yun'
'Chen, Dian-Yu'
'He, Ming-Hua'
'Yang, Gao-Wen'
'Shen, Lei'
'Zhai, Chun'
'Shen, Wei'
'Gu, Kun'
'Zhao, Jing-Jing'

_publ_section_title
;
 Nd(III) and Dy(III) coordination compounds based on
 1H-tetrazolate-5-acetic acid ligands: Synthesis, crystal structures and
 catalytic properties
;
_journal_name_full 'Journal of Solid State Chemistry'
_journal_page_first 196
_journal_page_last 201
_journal_paper_doi 10.1016/j.jssc.2012.02.007
_journal_volume 190
_journal_year 2012
_chemical_formula_moiety 'C9 H18 Dy2 N12 O12, H O0.50, 1.5(H2 O) '
_chemical_formula_sum 'C9 H22 Dy2 N12 O14'
_chemical_formula_weight 847.39
_space_group_IT_number 2
_space_group_name_Hall '-P 1'
_space_group_name_H-M_alt 'P -1'
_symmetry_cell_setting triclinic
_symmetry_space_group_name_Hall '-P 1'
_symmetry_space_group_name_H-M 'P -1'
_atom_sites_solution_hydrogens geom
_atom_sites_solution_primary direct
_atom_sites_solution_secondary difmap
_audit_creation_method SHELXL-97
_cell_angle_alpha 107.54(3)
_cell_angle_beta 106.85(3)
_cell_angle_gamma 98.82(3)
_cell_formula_units_Z 2
_cell_length_a 10.387(2)
_cell_length_b 12.726(3)
_cell_length_c 14.278(3)
_cell_measurement_temperature 291(2)
_cell_volume 1661.3(8)
_computing_molecular_graphics 'SHELXL-97 (Sheldrick, 1997)'
_computing_publication_material 'SHELXL-97 (Sheldrick, 1997)'
_computing_structure_refinement 'SHELXL-97 (Sheldrick, 1997)'
_computing_structure_solution 'SHELXS-97 (Sheldrick, 1990)'
_diffrn_ambient_temperature 291(2)
_diffrn_measured_fraction_theta_full 0.998
_diffrn_measured_fraction_theta_max 0.998
_diffrn_measurement_device_type 'Rigaku mercury'
_diffrn_measurement_method \w
_diffrn_radiation_monochromator graphite
_diffrn_radiation_source 'fine-focus sealed tube'
_diffrn_radiation_type MoK\a
_diffrn_radiation_wavelength 0.71073
_diffrn_reflns_av_R_equivalents 0.0211
_diffrn_reflns_av_sigmaI/netI 0.0440
_diffrn_reflns_limit_h_max 12
_diffrn_reflns_limit_h_min -12
_diffrn_reflns_limit_k_max 15
_diffrn_reflns_limit_k_min -15
_diffrn_reflns_limit_l_max 17
_diffrn_reflns_limit_l_min -17
_diffrn_reflns_number 15637
_diffrn_reflns_theta_full 26.00
_diffrn_reflns_theta_max 26.00
_diffrn_reflns_theta_min 3.04
_diffrn_standards_decay_% 0
_diffrn_standards_interval_count 0
_diffrn_standards_interval_time 0
_diffrn_standards_number 0
_exptl_absorpt_coefficient_mu 4.528
_exptl_absorpt_correction_T_max 0.4358
_exptl_absorpt_correction_T_min 0.3637
_exptl_absorpt_correction_type multi-scan
_exptl_crystal_density_diffrn 1.694
_exptl_crystal_density_method 'not measured'
_exptl_crystal_F_000 808
_exptl_crystal_size_max 0.28
_exptl_crystal_size_mid 0.24
_exptl_crystal_size_min 0.22
_refine_diff_density_max 1.341
_refine_diff_density_min -1.574
_refine_diff_density_rms 0.109
_refine_ls_extinction_method none
_refine_ls_goodness_of_fit_ref 1.083
_refine_ls_hydrogen_treatment constr
_refine_ls_matrix_type full
_refine_ls_number_parameters 370
_refine_ls_number_reflns 6516
_refine_ls_number_restraints 0
_refine_ls_restrained_S_all 1.083
_refine_ls_R_factor_all 0.0505
_refine_ls_R_factor_gt 0.0349
_refine_ls_shift/su_max 0.000
_refine_ls_shift/su_mean 0.000
_refine_ls_structure_factor_coef Fsqd
_refine_ls_weighting_details 'calc w=1/[\s^2^(Fo^2^)+(0.0300P)^2^+0.0000P] where P=(Fo^2^+2Fc^2^)/3'
_refine_ls_weighting_scheme calc
_refine_ls_wR_factor_gt 0.0640
_refine_ls_wR_factor_ref 0.0658
_reflns_number_gt 5021
_reflns_number_total 6516
_reflns_threshold_expression >2sigma(I)
_cod_data_source_file JSSC-2012-190-196.cif
_cod_data_source_block t2
_cod_original_cell_volume 1661.3(6)
_cod_database_code 1563008

loop_
_symmetry_equiv_pos_as_xyz
'x, y, z'
'-x, -y, -z'

loop_
_atom_site_label
_atom_site_type_symbol
_atom_site_fract_x
_atom_site_fract_y
_atom_site_fract_z
_atom_site_U_iso_or_equiv
_atom_site_adp_type
_atom_site_occupancy
_atom_site_symmetry_multiplicity
_atom_site_calc_flag
_atom_site_refinement_flags
_atom_site_disorder_assembly
_atom_site_disorder_group
C3 C 0.5311(5) 0.5563(4) 0.1427(4) 0.0444(12) Uani 1 1 d . . .
C2 C 0.6817(5) 0.5879(4) 0.2092(4) 0.0468(12) Uani 1 1 d . . .
H2A H 0.7335 0.6351 0.1832 0.056 Uiso 1 1 calc R . .
H2B H 0.6928 0.6347 0.2801 0.056 Uiso 1 1 calc R . .
C1 C 0.7470(5) 0.4931(4) 0.2150(4) 0.0408(11) Uani 1 1 d . . .
C6 C 0.4950(6) 0.5575(4) 0.3997(4) 0.0471(13) Uani 1 1 d . . .
C5 C 0.3476(5) 0.5613(5) 0.3478(4) 0.0555(15) Uani 1 1 d . . .
H5A H 0.3167 0.6048 0.4017 0.067 Uiso 1 1 calc R . .
H5B H 0.3480 0.6019 0.3003 0.067 Uiso 1 1 calc R . .
C4 C 0.2434(5) 0.4461(4) 0.2872(4) 0.0358(10) Uani 1 1 d . . .
C9 C 0.5224(6) 0.0394(4) 0.1370(4) 0.0492(13) Uani 1 1 d . . .
C8 C 0.3787(5) -0.0095(5) 0.1327(4) 0.0475(13) Uani 1 1 d . . .
H8A H 0.3502 -0.0891 0.0864 0.057 Uiso 1 1 calc R . .
H8B H 0.3882 -0.0090 0.2024 0.057 Uiso 1 1 calc R . .
C7 C 0.2633(5) 0.0378(4) 0.1005(4) 0.0514(14) Uani 1 1 d . . .
Dy1 Dy 0.45837(2) 0.307350(19) 0.191640(17) 0.03541(7) Uani 1 1 d . . .
Dy2 Dy 0.90510(2) 0.328330(19) 0.225930(17) 0.03834(7) Uani 1 1 d . . .
N1 N 0.4284(4) 0.4698(4) 0.1337(3) 0.0458(10) Uani 1 1 d . . .
N2 N 0.3070(4) 0.4742(4) 0.0653(3) 0.0443(10) Uani 1 1 d . . .
N3 N 0.3354(5) 0.5652(4) 0.0403(3) 0.0486(11) Uani 1 1 d . . .
N4 N 0.4720(5) 0.6137(4) 0.0800(3) 0.0465(10) Uani 1 1 d . . .
N5 N 0.5640(5) 0.4859(4) 0.3538(3) 0.0468(11) Uani 1 1 d . . .
N6 N 0.6878(5) 0.5149(4) 0.4216(3) 0.0509(11) Uani 1 1 d . . .
N7 N 0.7030(5) 0.6036(4) 0.5067(3) 0.0476(11) Uani 1 1 d . . .
N8 N 0.5809(5) 0.6292(4) 0.4911(3) 0.0535(12) Uani 1 1 d . . .
N9 N 0.5792(4) 0.1514(3) 0.1690(3) 0.0417(10) Uani 1 1 d . . .
N10 N 0.7045(4) 0.1554(4) 0.1629(3) 0.0430(10) Uani 1 1 d . . .
N11 N 0.7279(4) 0.0571(4) 0.1362(3) 0.0428(10) Uani 1 1 d . . .
N12 N 0.6033(5) -0.0216(4) 0.1120(4) 0.0500(11) Uani 1 1 d . . .
O2 O 0.6755(3) 0.3916(3) 0.1894(3) 0.0407(8) Uani 1 1 d . . .
O1 O 0.8773(3) 0.5182(3) 0.2468(2) 0.0380(7) Uani 1 1 d . . .
O4 O 0.2763(3) 0.3598(3) 0.2413(3) 0.0439(8) Uani 1 1 d . . .
O3 O 0.1213(4) 0.4483(3) 0.2781(3) 0.0447(8) Uani 1 1 d . . .
O6 O 0.2869(4) 0.1401(3) 0.1125(3) 0.0455(8) Uani 1 1 d . . .
O5 O 0.1395(4) -0.0277(3) 0.0610(3) 0.0481(9) Uani 1 1 d . . .
O9 O 0.4818(4) 0.2489(3) 0.3363(3) 0.0435(8) Uani 1 1 d . . .
H9B H 0.4412 0.2881 0.3720 0.052 Uiso 1 1 d R . .
H9C H 0.5683 0.2727 0.3734 0.052 Uiso 1 1 d R . .
O10 O 0.4148(4) 0.2427(3) 0.0077(2) 0.0446(8) Uani 1 1 d . . .
H10A H 0.3751 0.1715 -0.0202 0.053 Uiso 1 1 d R . .
H10C H 0.3622 0.2785 -0.0202 0.053 Uiso 1 1 d R . .
O11 O 0.8696(4) 0.3875(3) 0.3872(2) 0.0415(8) Uani 1 1 d . . .
H11B H 0.8874 0.4600 0.4100 0.050 Uiso 1 1 d R . .
H11C H 0.7835 0.3620 0.3750 0.050 Uiso 1 1 d R . .
O12 O 1.0425(4) 0.2521(3) 0.3401(2) 0.0456(9) Uani 1 1 d . . .
H12A H 1.1239 0.2672 0.3379 0.055 Uiso 1 1 d R . .
H12C H 1.0490 0.2918 0.4018 0.055 Uiso 1 1 d R . .
O13 O 0.9938(3) 0.1912(3) 0.1280(3) 0.0390(8) Uani 1 1 d . . .
H13B H 1.0485 0.2237 0.1050 0.047 Uiso 1 1 d R . .
H13C H 0.9267 0.1401 0.0767 0.047 Uiso 1 1 d R . .
O14 O 0.8458(4) 0.3253(3) 0.0550(2) 0.0431(8) Uani 1 1 d . . .
H14B H 0.8797 0.3911 0.0562 0.052 Uiso 1 1 d R . .
H14C H 0.7576 0.3070 0.0258 0.052 Uiso 1 1 d R . .
O15 O 0.0829(13) 0.7007(10) 0.1665(9) 0.051(3) Uani 0.30 1 d P . .
H15A H 0.0131 0.6604 0.1112 0.061 Uiso 0.30 1 d PR . .
H15B H 0.0670 0.6942 0.2199 0.061 Uiso 0.30 1 d PR . .
O16 O 0.3049(11) 0.9956(9) 0.4112(8) 0.040(2) Uani 0.30 1 d P . .
H16D H 0.2770 1.0182 0.4624 0.048 Uiso 0.30 1 d PR . .
H16B H 0.2350 0.9590 0.3549 0.048 Uiso 0.30 1 d PR . .
O17 O 0.5617(13) 0.8893(10) 0.3879(10) 0.050(3) Uani 0.30 1 d P . .
H17A H 0.5687 0.9531 0.4333 0.060 Uiso 0.30 1 d PR . .
H17C H 0.6072 0.9001 0.3493 0.060 Uiso 0.30 1 d PR . .
O18 O 0.7140(8) 0.2405(6) 0.5010(5) 0.0463(17) Uani 0.50 1 d P . .
H18A H 0.6425 0.1844 0.4772 0.056 Uiso 0.50 1 d PR . .
H18C H 0.7836 0.2122 0.5072 0.056 Uiso 0.50 1 d PR . .
O19 O 0.0965(12) 0.1725(10) 0.5639(9) 0.046(3) Uani 0.30 1 d P . .
H19D H 0.1195 0.2400 0.5649 0.055 Uiso 0.30 1 d PR . .
H19B H 0.0479 0.1275 0.5013 0.055 Uiso 0.30 1 d PR . .
O20 O 0.1279(13) 0.1438(10) 0.7390(9) 0.046(3) Uani 0.30 1 d P . .
H20A H 0.1010 0.0730 0.7270 0.056 Uiso 0.30 1 d PR . .
H20B H 0.2137 0.1691 0.7777 0.056 Uiso 0.30 1 d PR . .

loop_
_atom_site_aniso_label
_atom_site_aniso_U_11
_atom_site_aniso_U_22
_atom_site_aniso_U_33
_atom_site_aniso_U_23
_atom_site_aniso_U_13
_atom_site_aniso_U_12
C3 0.044(3) 0.038(3) 0.043(3) 0.012(2) 0.007(2) 0.007(2)
C2 0.043(3) 0.039(3) 0.047(3) 0.010(2) 0.008(2) 0.008(2)
C1 0.038(3) 0.040(3) 0.043(3) 0.017(2) 0.013(2) 0.007(2)
C6 0.043(3) 0.038(3) 0.040(3) -0.001(2) 0.004(2) 0.003(2)
C5 0.038(3) 0.053(3) 0.046(3) -0.004(3) 0.001(2) 0.000(2)
C4 0.035(3) 0.040(3) 0.036(2) 0.018(2) 0.014(2) 0.008(2)
C9 0.042(3) 0.032(3) 0.055(3) 0.001(2) 0.011(2) 0.001(2)
C8 0.044(3) 0.041(3) 0.044(3) 0.010(2) 0.010(2) -0.002(2)
C7 0.039(3) 0.032(3) 0.049(3) -0.010(2) 0.002(2) -0.005(2)
Dy1 0.03021(12) 0.03154(13) 0.03272(12) 0.00402(9) 0.00548(9) 0.00250(9)
Dy2 0.02969(12) 0.03593(14) 0.03474(13) 0.00359(10) 0.00314(9) 0.00333(10)
N1 0.041(2) 0.041(2) 0.047(2) 0.014(2) 0.007(2) 0.008(2)
N2 0.042(2) 0.042(2) 0.041(2) 0.0110(19) 0.0079(19) 0.0101(19)
N3 0.046(3) 0.048(3) 0.046(3) 0.017(2) 0.008(2) 0.011(2)
N4 0.047(3) 0.045(2) 0.044(2) 0.017(2) 0.012(2) 0.011(2)
N5 0.043(2) 0.040(2) 0.038(2) -0.0004(19) 0.0076(19) 0.001(2)
N6 0.043(2) 0.040(2) 0.044(2) -0.0068(19) 0.006(2) 0.002(2)
N7 0.044(2) 0.045(3) 0.037(2) -0.0011(19) 0.0067(19) 0.012(2)
N8 0.044(3) 0.042(3) 0.045(2) -0.005(2) -0.003(2) 0.012(2)
N9 0.037(2) 0.035(2) 0.044(2) 0.0077(19) 0.0110(18) 0.0038(18)
N10 0.037(2) 0.038(2) 0.046(2) 0.0079(19) 0.0137(19) 0.0057(19)
N11 0.045(2) 0.038(2) 0.040(2) 0.0103(19) 0.0134(19) 0.008(2)
N12 0.049(3) 0.036(2) 0.053(3) 0.007(2) 0.015(2) 0.006(2)
O2 0.0357(18) 0.0394(19) 0.0400(18) 0.0113(15) 0.0096(14) 0.0044(15)
O1 0.0393(19) 0.0389(19) 0.0338(17) 0.0106(14) 0.0159(15) 0.0044(15)
O4 0.0358(18) 0.048(2) 0.0367(18) 0.0064(16) 0.0083(14) 0.0090(16)
O3 0.0362(19) 0.043(2) 0.0384(18) -0.0006(15) 0.0103(15) 0.0022(15)
O6 0.0367(19) 0.039(2) 0.044(2) 0.0047(16) 0.0078(15) -0.0025(16)
O5 0.041(2) 0.051(2) 0.043(2) 0.0177(17) 0.0128(16) -0.0093(17)
O9 0.0407(19) 0.047(2) 0.0398(18) 0.0147(16) 0.0128(15) 0.0088(16)
O10 0.044(2) 0.046(2) 0.0338(18) 0.0068(15) 0.0096(15) 0.0068(17)
O11 0.047(2) 0.0382(19) 0.0372(17) 0.0129(15) 0.0131(15) 0.0101(16)
O12 0.047(2) 0.042(2) 0.0313(17) 0.0017(15) 0.0030(15) 0.0113(17)
O13 0.0414(18) 0.0353(18) 0.0386(17) 0.0121(14) 0.0165(15) 0.0035(15)
O14 0.0441(19) 0.041(2) 0.0356(18) 0.0085(15) 0.0102(15) 0.0081(16)
O15 0.060(8) 0.049(7) 0.045(7) 0.016(6) 0.021(6) 0.012(6)
O16 0.039(6) 0.035(6) 0.037(6) 0.005(5) 0.013(5) 0.007(5)
O17 0.053(7) 0.035(6) 0.047(7) 0.015(5) 0.004(6) -0.001(5)
O18 0.049(4) 0.040(4) 0.049(4) 0.014(3) 0.024(3) 0.002(3)
O19 0.045(7) 0.045(7) 0.047(7) 0.020(6) 0.011(5) 0.018(6)
O20 0.060(8) 0.049(7) 0.036(6) 0.015(5) 0.019(6) 0.023(6)

loop_
_atom_type_symbol
_atom_type_description
_atom_type_scat_dispersion_real
_atom_type_scat_dispersion_imag
_atom_type_scat_source
C C 0.0033 0.0016 'International Tables Vol C Tables 4.2.6.8 and 6.1.1.4'
H H 0.0000 0.0000 'International Tables Vol C Tables 4.2.6.8 and 6.1.1.4'
N N 0.0061 0.0033 'International Tables Vol C Tables 4.2.6.8 and 6.1.1.4'
O O 0.0106 0.0060 'International Tables Vol C Tables 4.2.6.8 and 6.1.1.4'
Dy Dy -0.1892 4.4098 'International Tables Vol C Tables 4.2.6.8 and 6.1.1.4'

loop_
_geom_angle_atom_site_label_1
_geom_angle_atom_site_label_2
_geom_angle_atom_site_label_3
_geom_angle
_geom_angle_site_symmetry_1
_geom_angle_site_symmetry_3
N1 C3 N4 108.2(4) . .
N1 C3 C2 127.1(5) . .
N4 C3 C2 124.7(5) . .
C1 C2 C3 117.2(4) . .
C1 C2 H2A 108.0 . .
C3 C2 H2A 108.0 . .
C1 C2 H2B 108.0 . .
C3 C2 H2B 108.0 . .
H2A C2 H2B 107.2 . .
O1 C1 O2 121.3(5) . .
O1 C1 C2 116.3(4) . .
O2 C1 C2 122.4(5) . .
O1 C1 Dy2 56.6(3) . .
O2 C1 Dy2 64.8(3) . .
C2 C1 Dy2 172.4(4) . .
N8 C6 N5 109.1(5) . .
N8 C6 C5 124.9(5) . .
N5 C6 C5 125.6(4) . .
C4 C5 C6 114.8(5) . .
C4 C5 H5A 108.6 . .
C6 C5 H5A 108.6 . .
C4 C5 H5B 108.6 . .
C6 C5 H5B 108.6 . .
H5A C5 H5B 107.5 . .
O3 C4 O4 123.6(5) . .
O3 C4 C5 113.7(4) . .
O4 C4 C5 122.3(4) . .
N12 C9 N9 113.3(5) . .
N12 C9 C8 123.7(5) . .
N9 C9 C8 123.0(5) . .
C7 C8 C9 122.7(5) . .
C7 C8 H8A 106.6 . .
C9 C8 H8A 106.6 . .
C7 C8 H8B 106.6 . .
C9 C8 H8B 106.6 . .
H8A C8 H8B 106.6 . .
O6 C7 O5 122.2(5) . .
O6 C7 C8 119.2(5) . .
O5 C7 C8 118.6(5) . .
O6 Dy1 O4 77.59(13) . .
O6 Dy1 O2 140.82(12) . .
O4 Dy1 O2 139.96(12) . .
O6 Dy1 O9 80.27(13) . .
O4 Dy1 O9 78.51(13) . .
O2 Dy1 O9 112.39(12) . .
O6 Dy1 O10 71.96(13) . .
O4 Dy1 O10 115.58(12) . .
O2 Dy1 O10 78.77(12) . .
O9 Dy1 O10 144.30(13) . .
O6 Dy1 N1 119.78(14) . .
O4 Dy1 N1 76.45(14) . .
O2 Dy1 N1 73.05(13) . .
O9 Dy1 N1 142.91(14) . .
O10 Dy1 N1 72.20(14) . .
O6 Dy1 N9 73.84(13) . .
O4 Dy1 N9 142.07(14) . .
O2 Dy1 N9 75.23(13) . .
O9 Dy1 N9 72.55(13) . .
O10 Dy1 N9 78.40(14) . .
N1 Dy1 N9 140.07(15) . .
O6 Dy1 N5 143.60(13) . .
O4 Dy1 N5 72.85(14) . .
O2 Dy1 N5 73.93(13) . .
O9 Dy1 N5 73.50(14) . .
O10 Dy1 N5 140.78(14) . .
N1 Dy1 N5 73.22(15) . .
N9 Dy1 N5 119.79(14) . .
O3 Dy2 O14 92.67(13) 1_655 .
O3 Dy2 O11 98.39(13) 1_655 .
O14 Dy2 O11 147.69(12) . .
O3 Dy2 O13 84.77(12) 1_655 .
O14 Dy2 O13 70.32(12) . .
O11 Dy2 O13 140.66(12) . .
O3 Dy2 O12 79.01(13) 1_655 .
O14 Dy2 O12 140.96(12) . .
O11 Dy2 O12 71.23(12) . .
O13 Dy2 O12 70.96(12) . .
O3 Dy2 O1 72.22(12) 1_655 .
O14 Dy2 O1 77.54(12) . .
O11 Dy2 O1 77.16(11) . .
O13 Dy2 O1 139.29(11) . .
O12 Dy2 O1 133.07(11) . .
O3 Dy2 N10 164.12(14) 1_655 .
O14 Dy2 N10 89.21(14) . .
O11 Dy2 N10 88.24(13) . .
O13 Dy2 N10 81.02(13) . .
O12 Dy2 N10 89.62(14) . .
O1 Dy2 N10 123.51(13) . .
O3 Dy2 O2 124.07(12) 1_655 .
O14 Dy2 O2 74.84(12) . .
O11 Dy2 O2 73.81(12) . .
O13 Dy2 O2 135.52(11) . .
O12 Dy2 O2 140.60(12) . .
O1 Dy2 O2 51.91(11) . .
N10 Dy2 O2 71.60(13) . .
O3 Dy2 C1 97.75(14) 1_655 .
O14 Dy2 C1 73.89(13) . .
O11 Dy2 C1 74.58(13) . .
O13 Dy2 C1 144.21(13) . .
O12 Dy2 C1 144.71(13) . .
O1 Dy2 C1 25.60(12) . .
N10 Dy2 C1 97.92(14) . .
O2 Dy2 C1 26.33(12) . .
C3 N1 N2 106.6(4) . .
C3 N1 Dy1 126.8(3) . .
N2 N1 Dy1 125.0(3) . .
N3 N2 N1 108.0(4) . .
N2 N3 N4 110.5(4) . .
N3 N4 C3 106.3(4) . .
N6 N5 C6 105.6(4) . .
N6 N5 Dy1 125.9(3) . .
C6 N5 Dy1 127.1(3) . .
N5 N6 N7 110.6(4) . .
N8 N7 N6 107.1(4) . .
C6 N8 N7 107.5(4) . .
N10 N9 C9 102.6(4) . .
N10 N9 Dy1 128.4(3) . .
C9 N9 Dy1 127.5(3) . .
N11 N10 N9 112.8(4) . .
N11 N10 Dy2 118.2(3) . .
N9 N10 Dy2 128.1(3) . .
N10 N11 N12 106.2(4) . .
C9 N12 N11 104.7(4) . .
C1 O2 Dy1 135.6(3) . .
C1 O2 Dy2 88.9(3) . .
Dy1 O2 Dy2 129.51(14) . .
C1 O1 Dy2 97.8(3) . .
C4 O4 Dy1 141.1(3) . .
C4 O3 Dy2 140.9(3) . 1_455
C7 O6 Dy1 142.8(4) . .
Dy1 O9 H9B 105.5 . .
Dy1 O9 H9C 105.5 . .
H9B O9 H9C 106.1 . .
Dy1 O10 H10A 109.6 . .
Dy1 O10 H10C 109.4 . .
H10A O10 H10C 109.5 . .
Dy2 O11 H11B 107.5 . .
Dy2 O11 H11C 107.8 . .
H11B O11 H11C 107.1 . .
Dy2 O12 H12A 106.2 . .
Dy2 O12 H12C 105.9 . .
H12A O12 H12C 106.3 . .
Dy2 O13 H13B 109.6 . .
Dy2 O13 H13C 109.6 . .
H13B O13 H13C 109.5 . .
Dy2 O14 H14B 109.5 . .
Dy2 O14 H14C 109.6 . .
H14B O14 H14C 109.5 . .
H15A O15 H15B 109.5 . .
H16D O16 H16B 109.5 . .
H17A O17 H17C 109.5 . .
H18A O18 H18C 106.0 . .
H19D O19 H19B 109.5 . .
H20A O20 H20B 109.5 . .

loop_
_geom_bond_atom_site_label_1
_geom_bond_atom_site_label_2
_geom_bond_distance
_geom_bond_site_symmetry_2
C3 N1 1.357(7) .
C3 N4 1.387(7) .
C3 C2 1.493(7) .
C2 C1 1.484(7) .
C2 H2A 0.9700 .
C2 H2B 0.9700 .
C1 O1 1.250(6) .
C1 O2 1.272(6) .
C1 Dy2 2.867(5) .
C6 N8 1.300(6) .
C6 N5 1.373(7) .
C6 C5 1.511(8) .
C5 C4 1.509(7) .
C5 H5A 0.9700 .
C5 H5B 0.9700 .
C4 O3 1.243(6) .
C4 O4 1.250(6) .
C9 N12 1.281(7) .
C9 N9 1.334(6) .
C9 C8 1.503(7) .
C8 C7 1.442(8) .
C8 H8A 0.9700 .
C8 H8B 0.9700 .
C7 O6 1.235(6) .
C7 O5 1.278(6) .
Dy1 O6 2.280(3) .
Dy1 O4 2.325(3) .
Dy1 O2 2.357(3) .
Dy1 O9 2.359(3) .
Dy1 O10 2.382(3) .
Dy1 N1 2.476(4) .
Dy1 N9 2.496(4) .
Dy1 N5 2.514(4) .
Dy2 O3 2.285(3) 1_655
Dy2 O14 2.324(3) .
Dy2 O11 2.353(3) .
Dy2 O13 2.370(3) .
Dy2 O12 2.379(3) .
Dy2 O1 2.417(3) .
Dy2 N10 2.511(4) .
Dy2 O2 2.594(3) .
N1 N2 1.374(6) .
N2 N3 1.327(6) .
N3 N4 1.330(6) .
N5 N6 1.281(6) .
N6 N7 1.336(6) .
N7 N8 1.331(6) .
N9 N10 1.324(6) .
N10 N11 1.277(6) .
N11 N12 1.390(6) .
O3 Dy2 2.285(3) 1_455
O9 H9B 0.8499 .
O9 H9C 0.8500 .
O10 H10A 0.8500 .
O10 H10C 0.8499 .
O11 H11B 0.8500 .
O11 H11C 0.8500 .
O12 H12A 0.8500 .
O12 H12C 0.8500 .
O13 H13B 0.8500 .
O13 H13C 0.8500 .
O14 H14B 0.8500 .
O14 H14C 0.8499 .
O15 H15A 0.8500 .
O15 H15B 0.8501 .
O16 H16D 0.8500 .
O16 H16B 0.8500 .
O17 H17A 0.8501 .
O17 H17C 0.8499 .
O18 H18A 0.8499 .
O18 H18C 0.8500 .
O19 H19D 0.8500 .
O19 H19B 0.8500 .
O20 H20A 0.8501 .
O20 H20B 0.8499 .

loop_
_geom_torsion_atom_site_label_1
_geom_torsion_atom_site_label_2
_geom_torsion_atom_site_label_3
_geom_torsion_atom_site_label_4
_geom_torsion
_geom_torsion_site_symmetry_1
_geom_torsion_site_symmetry_2
_geom_torsion_site_symmetry_3
_geom_torsion_site_symmetry_4
N1 C3 C2 C1 39.7(8) . . . .
N4 C3 C2 C1 -141.5(5) . . . .
C3 C2 C1 O1 161.9(5) . . . .
C3 C2 C1 O2 -18.2(8) . . . .
C3 C2 C1 Dy2 142(3) . . . .
N8 C6 C5 C4 -142.7(6) . . . .
N5 C6 C5 C4 44.4(8) . . . .
C6 C5 C4 O3 155.4(5) . . . .
C6 C5 C4 O4 -32.0(7) . . . .
N12 C9 C8 C7 -142.9(6) . . . .
N9 C9 C8 C7 38.2(8) . . . .
C9 C8 C7 O6 -26.6(8) . . . .
C9 C8 C7 O5 153.9(5) . . . .
O1 C1 Dy2 O3 -4.2(3) . . . 1_655
O2 C1 Dy2 O3 178.8(3) . . . 1_655
C2 C1 Dy2 O3 17(3) . . . 1_655
O1 C1 Dy2 O14 -94.8(3) . . . .
O2 C1 Dy2 O14 88.3(3) . . . .
C2 C1 Dy2 O14 -73(3) . . . .
O1 C1 Dy2 O11 92.4(3) . . . .
O2 C1 Dy2 O11 -84.6(3) . . . .
C2 C1 Dy2 O11 114(3) . . . .
O1 C1 Dy2 O13 -96.0(3) . . . .
O2 C1 Dy2 O13 87.0(3) . . . .
C2 C1 Dy2 O13 -74(3) . . . .
O1 C1 Dy2 O12 77.7(4) . . . .
O2 C1 Dy2 O12 -99.3(3) . . . .
C2 C1 Dy2 O12 99(3) . . . .
O2 C1 Dy2 O1 -177.0(5) . . . .
C2 C1 Dy2 O1 22(3) . . . .
O1 C1 Dy2 N10 178.4(3) . . . .
O2 C1 Dy2 N10 1.4(3) . . . .
C2 C1 Dy2 N10 -160(3) . . . .
O1 C1 Dy2 O2 177.0(5) . . . .
C2 C1 Dy2 O2 -161(3) . . . .
N4 C3 N1 N2 0.2(6) . . . .
C2 C3 N1 N2 179.2(5) . . . .
N4 C3 N1 Dy1 166.4(3) . . . .
C2 C3 N1 Dy1 -14.6(8) . . . .
O6 Dy1 N1 C3 -154.8(4) . . . .
O4 Dy1 N1 C3 138.3(4) . . . .
O2 Dy1 N1 C3 -15.4(4) . . . .
O9 Dy1 N1 C3 89.5(5) . . . .
O10 Dy1 N1 C3 -98.7(4) . . . .
N9 Dy1 N1 C3 -54.2(5) . . . .
N5 Dy1 N1 C3 62.4(4) . . . .
O6 Dy1 N1 N2 9.0(4) . . . .
O4 Dy1 N1 N2 -57.9(4) . . . .
O2 Dy1 N1 N2 148.4(4) . . . .
O9 Dy1 N1 N2 -106.7(4) . . . .
O10 Dy1 N1 N2 65.1(4) . . . .
N9 Dy1 N1 N2 109.6(4) . . . .
N5 Dy1 N1 N2 -133.7(4) . . . .
C3 N1 N2 N3 -4.1(6) . . . .
Dy1 N1 N2 N3 -170.6(3) . . . .
N1 N2 N3 N4 6.6(6) . . . .
N2 N3 N4 C3 -6.4(6) . . . .
N1 C3 N4 N3 3.7(6) . . . .
C2 C3 N4 N3 -175.3(5) . . . .
N8 C6 N5 N6 2.4(7) . . . .
C5 C6 N5 N6 176.2(6) . . . .
N8 C6 N5 Dy1 169.4(4) . . . .
C5 C6 N5 Dy1 -16.8(8) . . . .
O6 Dy1 N5 N6 115.3(4) . . . .
O4 Dy1 N5 N6 152.4(5) . . . .
O2 Dy1 N5 N6 -50.3(4) . . . .
O9 Dy1 N5 N6 69.7(4) . . . .
O10 Dy1 N5 N6 -97.9(5) . . . .
N1 Dy1 N5 N6 -127.0(5) . . . .
N9 Dy1 N5 N6 11.7(5) . . . .
O6 Dy1 N5 C6 -49.2(6) . . . .
O4 Dy1 N5 C6 -12.1(4) . . . .
O2 Dy1 N5 C6 145.3(5) . . . .
O9 Dy1 N5 C6 -94.8(5) . . . .
O10 Dy1 N5 C6 97.6(5) . . . .
N1 Dy1 N5 C6 68.6(5) . . . .
N9 Dy1 N5 C6 -152.8(4) . . . .
C6 N5 N6 N7 -2.2(6) . . . .
Dy1 N5 N6 N7 -169.4(3) . . . .
N5 N6 N7 N8 1.2(6) . . . .
N5 C6 N8 N7 -1.7(7) . . . .
C5 C6 N8 N7 -175.5(6) . . . .
N6 N7 N8 C6 0.4(6) . . . .
N12 C9 N9 N10 -0.6(6) . . . .
C8 C9 N9 N10 178.4(5) . . . .
N12 C9 N9 Dy1 166.3(4) . . . .
C8 C9 N9 Dy1 -14.7(8) . . . .
O6 Dy1 N9 N10 155.6(4) . . . .
O4 Dy1 N9 N10 -161.8(3) . . . .
O2 Dy1 N9 N10 -0.1(4) . . . .
O9 Dy1 N9 N10 -119.8(4) . . . .
O10 Dy1 N9 N10 81.2(4) . . . .
N1 Dy1 N9 N10 38.2(5) . . . .
N5 Dy1 N9 N10 -61.3(4) . . . .
O6 Dy1 N9 C9 -8.0(4) . . . .
O4 Dy1 N9 C9 34.6(5) . . . .
O2 Dy1 N9 C9 -163.7(5) . . . .
O9 Dy1 N9 C9 76.6(4) . . . .
O10 Dy1 N9 C9 -82.4(4) . . . .
N1 Dy1 N9 C9 -125.4(4) . . . .
N5 Dy1 N9 C9 135.1(4) . . . .
C9 N9 N10 N11 -3.7(6) . . . .
Dy1 N9 N10 N11 -170.5(3) . . . .
C9 N9 N10 Dy2 -172.2(4) . . . .
Dy1 N9 N10 Dy2 21.0(6) . . . .
O3 Dy2 N10 N11 -4.2(7) 1_655 . . .
O14 Dy2 N10 N11 92.8(4) . . . .
O11 Dy2 N10 N11 -119.4(4) . . . .
O13 Dy2 N10 N11 22.6(3) . . . .
O12 Dy2 N10 N11 -48.2(4) . . . .
O1 Dy2 N10 N11 167.2(3) . . . .
O2 Dy2 N10 N11 167.0(4) . . . .
C1 Dy2 N10 N11 166.4(4) . . . .
O3 Dy2 N10 N9 163.7(4) 1_655 . . .
O14 Dy2 N10 N9 -99.3(4) . . . .
O11 Dy2 N10 N9 48.5(4) . . . .
O13 Dy2 N10 N9 -169.5(4) . . . .
O12 Dy2 N10 N9 119.8(4) . . . .
O1 Dy2 N10 N9 -24.8(5) . . . .
O2 Dy2 N10 N9 -25.0(4) . . . .
C1 Dy2 N10 N9 -25.6(4) . . . .
N9 N10 N11 N12 6.2(6) . . . .
Dy2 N10 N11 N12 176.0(3) . . . .
N9 C9 N12 N11 4.2(6) . . . .
C8 C9 N12 N11 -174.8(5) . . . .
N10 N11 N12 C9 -6.2(6) . . . .
O1 C1 O2 Dy1 149.9(4) . . . .
C2 C1 O2 Dy1 -30.0(7) . . . .
Dy2 C1 O2 Dy1 152.9(4) . . . .
O1 C1 O2 Dy2 -3.0(5) . . . .
C2 C1 O2 Dy2 177.1(5) . . . .
O6 Dy1 O2 C1 156.7(4) . . . .
O4 Dy1 O2 C1 -1.9(5) . . . .
O9 Dy1 O2 C1 -100.8(4) . . . .
O10 Dy1 O2 C1 114.7(4) . . . .
N1 Dy1 O2 C1 40.1(4) . . . .
N9 Dy1 O2 C1 -164.4(5) . . . .
N5 Dy1 O2 C1 -36.8(4) . . . .
O6 Dy1 O2 Dy2 -59.5(3) . . . .
O4 Dy1 O2 Dy2 141.89(17) . . . .
O9 Dy1 O2 Dy2 43.0(2) . . . .
O10 Dy1 O2 Dy2 -101.50(19) . . . .
N1 Dy1 O2 Dy2 -176.1(2) . . . .
N9 Dy1 O2 Dy2 -20.69(17) . . . .
N5 Dy1 O2 Dy2 107.0(2) . . . .
O3 Dy2 O2 C1 -1.4(3) 1_655 . . .
O14 Dy2 O2 C1 -84.2(3) . . . .
O11 Dy2 O2 C1 87.9(3) . . . .
O13 Dy2 O2 C1 -123.5(3) . . . .
O12 Dy2 O2 C1 116.0(3) . . . .
O1 Dy2 O2 C1 1.7(3) . . . .
N10 Dy2 O2 C1 -178.5(3) . . . .
O3 Dy2 O2 Dy1 -156.97(16) 1_655 . . .
O14 Dy2 O2 Dy1 120.2(2) . . . .
O11 Dy2 O2 Dy1 -67.71(18) . . . .
O13 Dy2 O2 Dy1 80.9(2) . . . .
O12 Dy2 O2 Dy1 -39.5(3) . . . .
O1 Dy2 O2 Dy1 -153.9(2) . . . .
N10 Dy2 O2 Dy1 25.90(17) . . . .
C1 Dy2 O2 Dy1 -155.6(4) . . . .
O2 C1 O1 Dy2 3.2(5) . . . .
C2 C1 O1 Dy2 -176.9(4) . . . .
O3 Dy2 O1 C1 175.6(3) 1_655 . . .
O14 Dy2 O1 C1 78.7(3) . . . .
O11 Dy2 O1 C1 -81.1(3) . . . .
O13 Dy2 O1 C1 116.9(3) . . . .
O12 Dy2 O1 C1 -129.4(3) . . . .
N10 Dy2 O1 C1 -1.9(3) . . . .
O2 Dy2 O1 C1 -1.7(3) . . . .
O3 C4 O4 Dy1 160.9(3) . . . .
C5 C4 O4 Dy1 -11.0(8) . . . .
O6 Dy1 O4 C4 -172.9(5) . . . .
O2 Dy1 O4 C4 -6.6(6) . . . .
O9 Dy1 O4 C4 104.7(5) . . . .
O10 Dy1 O4 C4 -110.1(5) . . . .
N1 Dy1 O4 C4 -47.7(5) . . . .
N9 Dy1 O4 C4 145.4(5) . . . .
N5 Dy1 O4 C4 28.6(5) . . . .
O4 C4 O3 Dy2 18.5(8) . . . 1_455
C5 C4 O3 Dy2 -169.0(4) . . . 1_455
O5 C7 O6 Dy1 168.1(3) . . . .
C8 C7 O6 Dy1 -11.4(9) . . . .
O4 Dy1 O6 C7 -130.5(6) . . . .
O2 Dy1 O6 C7 63.4(6) . . . .
O9 Dy1 O6 C7 -50.2(6) . . . .
O10 Dy1 O6 C7 107.1(6) . . . .
N1 Dy1 O6 C7 163.2(6) . . . .
N9 Dy1 O6 C7 24.3(6) . . . .
N5 Dy1 O6 C7 -94.3(6) . . . .
